data_7116561
loop_
_publ_author_name
'Qiao-Hui Deng'
'Jia-Rong Chen'
'Qiang Wei'
'Quan-Qing Zhao'
'Liang-Qiu Lu'
'Wen-Jing Xiao'

_publ_section_title
;
 Visible-light-induced photocatalytic oxytrifluoromethylation of
 N-allylamides for the synthesis of CF3-containing oxazolines and
 benzoxazines
;
_journal_name_full Chem.Commun.
_journal_page_first 3537
_journal_paper_doi 10.1039/C4cc10217G
_journal_volume 51
_journal_year 2015
_chemical_formula_moiety 'C26 H31 N O5'
_chemical_formula_sum 'C26 H31 N O5'
_chemical_formula_weight 437.52
_chemical_name_systematic
;
 ?
;
_space_group_crystal_system orthorhombic
_space_group_IT_number 60
_space_group_name_Hall '-P 2n 2ab'
_space_group_name_H-M_alt 'P b c n'
_symmetry_space_group_name_Hall '-P 2n 2ab'
_symmetry_space_group_name_H-M 'P b c n'
_atom_sites_solution_hydrogens geom
_audit_creation_date 2014-12-11
_audit_creation_method
;
Olex2 1.2
(compiled 2014.05.21 svn.r2940 for OlexSys, GUI svn.r4846)
;
_audit_update_record
;
2014-12-13 deposited with the CCDC.
2015-01-26 downloaded from the CCDC.
;
_cell_angle_alpha 90
_cell_angle_beta 90
_cell_angle_gamma 90
_cell_formula_units_Z 8
_cell_length_a 29.508(5)
_cell_length_b 8.3721(14)
_cell_length_c 19.678(3)
_cell_measurement_reflns_used 9835
_cell_measurement_temperature 296(2)
_cell_measurement_theta_max 26.91
_cell_measurement_theta_min 2.18
_cell_volume 4861.3(14)
_computing_cell_refinement 'SAINT v7.68A (Bruker, 2009)'
_computing_data_reduction 'SAINT v7.68A (Bruker, 2009)'
_computing_molecular_graphics 'Olex2 (Dolomanov et al., 2009)'
_computing_publication_material 'Olex2 (Dolomanov et al., 2009)'
_computing_structure_refinement 'ShelXL (Sheldrick, 2008)'
_diffrn_ambient_temperature 296.15
_diffrn_detector_area_resol_mean 8
_diffrn_measured_fraction_theta_full 1.000
_diffrn_measured_fraction_theta_max 0.998
_diffrn_measurement_device_type 'Bruker SMART APEX CCD area detector'
_diffrn_measurement_method '\w and \f scans'
_diffrn_radiation_monochromator graphite
_diffrn_radiation_type MoK\a
_diffrn_radiation_wavelength 0.71073
_diffrn_reflns_av_R_equivalents 0.0596
_diffrn_reflns_av_unetI/netI 0.0411
_diffrn_reflns_Laue_measured_fraction_full 1.000
_diffrn_reflns_Laue_measured_fraction_max 0.998
_diffrn_reflns_limit_h_max 37
_diffrn_reflns_limit_h_min -37
_diffrn_reflns_limit_k_max 10
_diffrn_reflns_limit_k_min -10
_diffrn_reflns_limit_l_max 25
_diffrn_reflns_limit_l_min -25
_diffrn_reflns_number 36979
_diffrn_reflns_point_group_measured_fraction_full 1.000
_diffrn_reflns_point_group_measured_fraction_max 0.998
_diffrn_reflns_theta_full 25.242
_diffrn_reflns_theta_max 27.170
_diffrn_reflns_theta_min 1.380
_diffrn_source 'sealed tube'
_diffrn_standards_number 0
_exptl_absorpt_coefficient_mu 0.082
_exptl_absorpt_correction_T_max 0.7455
_exptl_absorpt_correction_T_min 0.6753
_exptl_absorpt_correction_type multi-scan
_exptl_absorpt_process_details
;
SADABS-2008/1 (Bruker,2008) was used for absorption correction.
wR2(int) was 0.1135 before and 0.0540 after correction.
The Ratio of minimum to maximum transmission is 0.9058.
The \l/2 correction factor is 0.0015.
;
_exptl_crystal_colour Colorless
_exptl_crystal_density_diffrn 1.196
_exptl_crystal_description Block
_exptl_crystal_F_000 1872
_exptl_crystal_size_max 0.2
_exptl_crystal_size_mid 0.1
_exptl_crystal_size_min 0.1
_refine_diff_density_max 0.458
_refine_diff_density_min -0.544
_refine_diff_density_rms 0.078
_refine_ls_extinction_method none
_refine_ls_goodness_of_fit_ref 1.036
_refine_ls_hydrogen_treatment constr
_refine_ls_matrix_type full
_refine_ls_number_parameters 313
_refine_ls_number_reflns 5395
_refine_ls_number_restraints 27
_refine_ls_restrained_S_all 1.077
_refine_ls_R_factor_all 0.1159
_refine_ls_R_factor_gt 0.0889
_refine_ls_shift/su_max 0.000
_refine_ls_shift/su_mean 0.000
_refine_ls_structure_factor_coef Fsqd
_refine_ls_weighting_details 'w=1/[\s^2^(Fo^2^)+(0.1652P)^2^+2.6198P] where P=(Fo^2^+2Fc^2^)/3'
_refine_ls_weighting_scheme calc
_refine_ls_wR_factor_gt 0.2568
_refine_ls_wR_factor_ref 0.2908
_reflns_Friedel_coverage 0.000
_reflns_number_gt 3711
_reflns_number_total 5395
_reflns_threshold_expression 'I > 2\s(I)'
_cod_data_source_file c4cc10217g2.cif
_cod_data_source_block t
_cod_database_code 7116561
_shelxl_version_number 2013-4
_shelx_space_group_comment
;
The symmetry employed for this shelxl refinement is uniquely defined
by the following loop, which should always be used as a source of
symmetry information in preference to the above space-group names.
They are only intended as comments.
;
_olex2_refinement_description
;
1. Fixed Uiso
 At 1.2 times of:
  All C(H) groups, All C(H,H) groups
 At 1.5 times of:
  All C(H,H,H) groups
2. Restrained distances
 C20-C21 = C24-C23
 1.54 with sigma of 0.005
 C25-C26 \\sim C25-C26B
 with sigma of 0.02
3. Uiso/Uaniso restraints and constraints
Uanis(C28) \\sim Ueq, Uanis(C27) \\sim Ueq, Uanis(C26B) \\sim Ueq: with sigma
of 0.005 and sigma for terminal atoms of 0.01
Uanis(C26) \\sim Ueq: with sigma of 0.01 and sigma for terminal atoms of 0.02
4. Others
 Fixed Sof: O2(0.5) C26(0.7) H26A(0.7) H26B(0.7) H26C(0.7) O2B(0.5) C26B(0.3)
 H26D(0.3) H26E(0.3) H26F(0.3)
5.a Ternary CH refined with riding coordinates:
 C3(H3)
5.b Secondary CH2 refined with riding coordinates:
 C2(H2A,H2B), C23(H23A,H23B), C20(H20A,H20B)
5.c Aromatic/amide H refined with riding coordinates:
 C11(H11), C12(H12), C13(H13), C5(H5), C6(H6), C14(H14), C16(H16), C9(H9),
 C10(H10)
5.d Idealised Me refined as rotating group:
 C26(H26A,H26B,H26C), C24(H24A,H24B,H24C), C28(H28A,H28B,H28C), C27(H27A,H27B,
 H27C), C21(H21A,H21B,H21C), C26B(H26D,H26E,H26F)
;
_olex2_submission_special_instructions 'No special instructions were received'

loop_
_space_group_symop_operation_xyz
'x, y, z'
'x+1/2, -y+1/2, -z'
'-x, y, -z+1/2'
'-x+1/2, -y+1/2, z+1/2'
'-x, -y, -z'
'-x-1/2, y-1/2, z'
'x, -y, z-1/2'
'x-1/2, y-1/2, -z-1/2'

loop_
_atom_site_label
_atom_site_type_symbol
_atom_site_fract_x
_atom_site_fract_y
_atom_site_fract_z
_atom_site_U_iso_or_equiv
_atom_site_adp_type
_atom_site_occupancy
_atom_site_site_symmetry_order
_atom_site_calc_flag
_atom_site_refinement_flags_posn
_atom_site_refinement_flags_adp
_atom_site_refinement_flags_occupancy
_atom_site_disorder_assembly
_atom_site_disorder_group
O1 O 0.11457(5) 1.0548(2) 0.02636(9) 0.0477(5) Uani 1 1 d . . . . .
O5 O 0.09895(8) 0.8111(3) -0.10936(13) 0.0759(7) Uani 1 1 d . . . . .
C11 C 0.20066(12) 1.1853(5) 0.22062(19) 0.0797(10) Uani 1 1 d . . . . .
H11 H 0.2041 1.1723 0.2673 0.096 Uiso 1 1 calc R . . . .
C12 C 0.17608(10) 1.0736(4) 0.18358(16) 0.0617(8) Uani 1 1 d . . . . .
H12 H 0.1630 0.9869 0.2057 0.074 Uiso 1 1 calc R . . . .
C13 C 0.19065(9) 1.2224(4) 0.08294(16) 0.0572(7) Uani 1 1 d . . . . .
H13 H 0.1879 1.2351 0.0362 0.069 Uiso 1 1 calc R . . . .
N6 N 0.05567(7) 1.0464(3) 0.10509(14) 0.0596(6) Uani 1 1 d . . . . .
C5 C 0.13428(11) 0.7125(4) 0.13992(16) 0.0624(7) Uani 1 1 d . . . . .
H5 H 0.1630 0.6769 0.1277 0.075 Uiso 1 1 calc R . . . .
C6 C 0.10788(14) 0.6227(5) 0.1840(2) 0.0797(10) Uani 1 1 d . . . . .
H6 H 0.1188 0.5265 0.2010 0.096 Uiso 1 1 calc R . . . .
O3 O 0.17708(10) 0.5611(4) -0.10105(15) 0.0929(9) Uani 1 1 d . . . . .
O4 O 0.16317(9) 0.9455(3) -0.12245(12) 0.0790(7) Uani 1 1 d . . . . .
C25 C 0.05536(10) 1.2471(4) 0.0151(2) 0.0665(9) Uani 1 1 d . . . . .
C18 C 0.07511(8) 1.1076(3) 0.05417(15) 0.0508(6) Uani 1 1 d . . . . .
C17 C 0.14547(8) 0.9676(3) 0.07105(12) 0.0435(6) Uani 1 1 d . . . . .
C14 C 0.21982(12) 1.3141(5) 0.1892(2) 0.0769(10) Uani 1 1 d . . . . .
H14 H 0.2366 1.3874 0.2143 0.092 Uiso 1 1 calc R . . . .
C15 C 0.17100(8) 1.0906(3) 0.11422(13) 0.0463(6) Uani 1 1 d . . . . .
C16 C 0.21429(10) 1.3353(4) 0.1204(2) 0.0697(9) Uani 1 1 d . . . . .
H16 H 0.2264 1.4248 0.0991 0.084 Uiso 1 1 calc R . . . .
C7 C 0.07458(9) 0.9058(4) 0.13208(14) 0.0522(6) Uani 1 1 d . . . . .
C8 C 0.11795(8) 0.8549(3) 0.11411(13) 0.0462(6) Uani 1 1 d . . . . .
C9 C 0.06555(14) 0.6757(5) 0.2023(2) 0.0867(12) Uani 1 1 d . . . . .
H9 H 0.0482 0.6161 0.2326 0.104 Uiso 1 1 calc R . . . .
O2 O 0.2140(4) 0.5789(15) -0.0074(7) 0.089(3) Uani 0.5 1 d . . P A 1
C26 C 0.00516(19) 1.2615(10) 0.0248(5) 0.109(3) Uani 0.7 1 d . U P B 1
H26A H -0.0090 1.1614 0.0142 0.164 Uiso 0.7 1 calc GR . P B 1
H26B H -0.0065 1.3430 -0.0047 0.164 Uiso 0.7 1 calc GR . P B 1
H26C H -0.0012 1.2893 0.0712 0.164 Uiso 0.7 1 calc GR . P B 1
C2 C 0.17834(8) 0.8840(3) 0.02303(13) 0.0471(6) Uani 1 1 d . . . . .
H2A H 0.2001 0.8244 0.0499 0.057 Uiso 1 1 calc R . . . .
H2B H 0.1949 0.9646 -0.0022 0.057 Uiso 1 1 calc R . . . .
C3 C 0.15605(8) 0.7699(3) -0.02759(13) 0.0470(6) Uani 1 1 d . . . . .
H3 H 0.1296 0.7212 -0.0057 0.056 Uiso 1 1 calc R . . . .
C22 C 0.14046(10) 0.8542(3) -0.09162(14) 0.0532(6) Uani 1 1 d . . . . .
C23 C 0.0817(2) 0.8786(6) -0.1722(3) 0.1188(19) Uani 1 1 d D . . . .
H23A H 0.1054 0.9390 -0.1949 0.143 Uiso 1 1 calc R . . . .
H23B H 0.0566 0.9501 -0.1628 0.143 Uiso 1 1 calc R . . . .
C24 C 0.0664(3) 0.7453(8) -0.2161(3) 0.175(3) Uani 1 1 d D . . . .
H24A H 0.0550 0.7873 -0.2581 0.262 Uiso 1 1 calc GR . . . .
H24B H 0.0429 0.6868 -0.1934 0.262 Uiso 1 1 calc GR . . . .
H24C H 0.0915 0.6754 -0.2252 0.262 Uiso 1 1 calc GR . . . .
C10 C 0.04867(11) 0.8148(5) 0.17668(18) 0.0727(9) Uani 1 1 d . . . . .
H10 H 0.0198 0.8488 0.1890 0.087 Uiso 1 1 calc R . . . .
C28 C 0.08539(18) 1.3882(5) 0.0201(4) 0.1222(19) Uani 1 1 d . U . . .
H28A H 0.0925 1.4082 0.0670 0.183 Uiso 1 1 calc GR . . . .
H28B H 0.0703 1.4796 0.0012 0.183 Uiso 1 1 calc GR . . . .
H28C H 0.1129 1.3682 -0.0046 0.183 Uiso 1 1 calc GR . . . .
C27 C 0.0545(2) 1.2013(8) -0.0619(3) 0.141(2) Uani 1 1 d . U . . .
H27A H 0.0847 1.1771 -0.0768 0.211 Uiso 1 1 calc GR . . . .
H27B H 0.0428 1.2892 -0.0879 0.211 Uiso 1 1 calc GR . . . .
H27C H 0.0355 1.1095 -0.0683 0.211 Uiso 1 1 calc GR . . . .
C19 C 0.18895(11) 0.6381(4) -0.04705(17) 0.0623(8) Uani 1 1 d . . . . .
C21 C 0.1824(2) 0.3347(7) -0.1730(4) 0.149(3) Uani 1 1 d D . . . .
H21A H 0.1829 0.3877 -0.2163 0.224 Uiso 1 1 calc GR . . . .
H21B H 0.1516 0.3221 -0.1582 0.224 Uiso 1 1 calc GR . . . .
H21C H 0.1964 0.2315 -0.1772 0.224 Uiso 1 1 calc GR . . . .
O2B O 0.2278(4) 0.6315(16) -0.0247(8) 0.103(4) Uani 0.5 1 d . . P A 2
C26B C 0.0168(6) 1.317(2) 0.0623(9) 0.095(5) Uani 0.3 1 d . U P B 2
H26D H 0.0009 1.2306 0.0838 0.143 Uiso 0.3 1 calc GR . P B 2
H26E H -0.0040 1.3782 0.0354 0.143 Uiso 0.3 1 calc GR . P B 2
H26F H 0.0301 1.3842 0.0964 0.143 Uiso 0.3 1 calc GR . P B 2
C20 C 0.2080(2) 0.4325(7) -0.1221(3) 0.133(2) Uani 1 1 d D . . . .
H20A H 0.2166 0.3675 -0.0834 0.159 Uiso 1 1 calc R . . . .
H20B H 0.2352 0.4766 -0.1424 0.159 Uiso 1 1 calc R . . . .

loop_
_atom_site_aniso_label
_atom_site_aniso_U_11
_atom_site_aniso_U_22
_atom_site_aniso_U_33
_atom_site_aniso_U_23
_atom_site_aniso_U_13
_atom_site_aniso_U_12
O1 0.0373(8) 0.0536(10) 0.0522(10) 0.0053(8) -0.0006(7) 0.0040(7)
O5 0.0654(13) 0.0806(16) 0.0819(15) 0.0090(12) -0.0299(11) -0.0114(12)
C11 0.071(2) 0.100(3) 0.068(2) -0.021(2) -0.0066(16) -0.011(2)
C12 0.0587(16) 0.0701(19) 0.0563(16) -0.0062(14) -0.0025(13) -0.0039(14)
C13 0.0438(13) 0.0612(17) 0.0668(17) -0.0045(14) 0.0064(12) -0.0046(12)
N6 0.0398(11) 0.0598(15) 0.0792(17) 0.0027(12) 0.0099(11) 0.0034(10)
C5 0.0626(17) 0.0579(17) 0.0667(17) 0.0087(14) 0.0010(14) 0.0016(14)
C6 0.087(2) 0.068(2) 0.084(2) 0.0277(18) -0.0049(19) -0.0023(18)
O3 0.0915(18) 0.0905(18) 0.0966(18) -0.0443(15) -0.0205(15) 0.0320(15)
O4 0.0808(15) 0.0872(17) 0.0690(14) 0.0183(12) -0.0011(12) -0.0182(13)
C25 0.0454(15) 0.0486(16) 0.106(3) 0.0116(16) -0.0059(15) 0.0042(12)
C18 0.0357(11) 0.0450(13) 0.0718(17) -0.0019(12) -0.0020(11) 0.0003(10)
C17 0.0365(11) 0.0471(13) 0.0470(12) 0.0014(10) -0.0008(9) 0.0029(10)
C14 0.0607(18) 0.084(2) 0.086(2) -0.034(2) 0.0036(16) -0.0121(17)
C15 0.0350(11) 0.0505(14) 0.0536(14) -0.0065(11) 0.0034(10) 0.0024(10)
C16 0.0448(14) 0.0612(18) 0.103(3) -0.0143(18) 0.0128(15) -0.0091(13)
C7 0.0447(13) 0.0565(16) 0.0554(14) 0.0027(12) 0.0043(11) -0.0035(11)
C8 0.0415(12) 0.0471(14) 0.0499(13) 0.0017(11) -0.0021(10) -0.0022(10)
C9 0.082(2) 0.092(3) 0.087(2) 0.035(2) 0.0109(19) -0.018(2)
O2 0.106(9) 0.077(6) 0.084(5) -0.011(4) -0.030(6) 0.042(5)
C26 0.053(3) 0.102(5) 0.174(8) 0.041(5) -0.010(4) 0.021(3)
C2 0.0373(11) 0.0511(14) 0.0530(14) -0.0059(11) 0.0004(10) 0.0016(10)
C3 0.0404(12) 0.0474(14) 0.0533(14) -0.0045(11) -0.0005(10) -0.0006(10)
C22 0.0554(15) 0.0507(15) 0.0537(14) -0.0040(12) -0.0038(12) -0.0005(12)
C23 0.133(4) 0.120(4) 0.104(3) 0.017(3) -0.070(3) -0.012(3)
C24 0.274(10) 0.165(6) 0.086(4) -0.017(4) -0.064(5) -0.044(7)
C10 0.0561(17) 0.086(2) 0.075(2) 0.0159(18) 0.0133(15) -0.0065(17)
C28 0.110(3) 0.057(2) 0.200(5) 0.016(3) -0.032(4) -0.007(2)
C27 0.173(5) 0.117(4) 0.131(4) 0.034(3) -0.057(4) 0.030(4)
C19 0.0632(17) 0.0588(17) 0.0650(17) -0.0107(14) -0.0043(14) 0.0126(14)
C21 0.166(6) 0.099(4) 0.183(6) -0.065(4) 0.041(5) -0.009(4)
O2B 0.064(5) 0.108(10) 0.136(11) -0.052(7) -0.036(5) 0.036(5)
C26B 0.075(7) 0.095(8) 0.116(9) 0.030(7) 0.017(7) 0.031(7)
C20 0.133(4) 0.130(4) 0.135(4) -0.072(4) -0.021(3) 0.061(4)

loop_
_atom_type_symbol
_atom_type_description
_atom_type_scat_dispersion_real
_atom_type_scat_dispersion_imag
_atom_type_scat_source
C C 0.0033 0.0016 'International Tables Vol C Tables 4.2.6.8 and 6.1.1.4'
H H 0.0000 0.0000 'International Tables Vol C Tables 4.2.6.8 and 6.1.1.4'
N N 0.0061 0.0033 'International Tables Vol C Tables 4.2.6.8 and 6.1.1.4'
O O 0.0106 0.0060 'International Tables Vol C Tables 4.2.6.8 and 6.1.1.4'

loop_
_geom_angle_atom_site_label_1
_geom_angle_atom_site_label_2
_geom_angle_atom_site_label_3
_geom_angle
C18 O1 C17 117.0(2)
C22 O5 C23 116.3(3)
C12 C11 H11 119.7
C14 C11 H11 119.7
C14 C11 C12 120.7(3)
C11 C12 H12 119.8
C15 C12 C11 120.4(3)
C15 C12 H12 119.8
C15 C13 H13 119.5
C16 C13 H13 119.5
C16 C13 C15 121.0(3)
C18 N6 C7 117.3(2)
C6 C5 H5 119.9
C8 C5 H5 119.9
C8 C5 C6 120.1(3)
C5 C6 H6 120.0
C9 C6 C5 120.0(3)
C9 C6 H6 120.0
C19 O3 C20 115.4(3)
C18 C25 C27 108.0(3)
C18 C25 C26B 105.3(7)
C26 C25 C18 112.2(4)
C26 C25 C27 97.3(5)
C28 C25 C18 110.6(3)
C28 C25 C26 121.3(5)
C28 C25 C27 105.7(4)
C28 C25 C26B 95.6(9)
C27 C25 C26B 130.5(8)
O1 C18 C25 112.1(2)
N6 C18 O1 125.2(2)
N6 C18 C25 122.7(2)
O1 C17 C15 107.7(2)
O1 C17 C8 108.37(18)
O1 C17 C2 104.67(19)
C8 C17 C15 112.0(2)
C8 C17 C2 113.8(2)
C2 C17 C15 109.83(19)
C11 C14 H14 120.1
C11 C14 C16 119.9(3)
C16 C14 H14 120.1
C12 C15 C13 118.3(3)
C12 C15 C17 122.2(3)
C13 C15 C17 119.5(2)
C13 C16 H16 120.2
C14 C16 C13 119.7(3)
C14 C16 H16 120.2
C8 C7 N6 121.6(2)
C10 C7 N6 118.6(3)
C10 C7 C8 119.8(3)
C5 C8 C17 124.0(2)
C5 C8 C7 119.4(3)
C7 C8 C17 116.5(2)
C6 C9 H9 119.6
C10 C9 C6 120.7(3)
C10 C9 H9 119.6
C25 C26 H26A 109.5
C25 C26 H26B 109.5
C25 C26 H26C 109.5
H26A C26 H26B 109.5
H26A C26 H26C 109.5
H26B C26 H26C 109.5
C17 C2 H2A 108.6
C17 C2 H2B 108.6
C17 C2 C3 114.6(2)
H2A C2 H2B 107.6
C3 C2 H2A 108.6
C3 C2 H2B 108.6
C2 C3 H3 108.5
C22 C3 C2 112.4(2)
C22 C3 H3 108.5
C22 C3 C19 108.8(2)
C19 C3 C2 110.1(2)
C19 C3 H3 108.5
O5 C22 C3 111.9(2)
O4 C22 O5 124.4(3)
O4 C22 C3 123.7(3)
O5 C23 H23A 110.1
O5 C23 H23B 110.1
O5 C23 C24 108.1(4)
H23A C23 H23B 108.4
C24 C23 H23A 110.1
C24 C23 H23B 110.1
C23 C24 H24A 109.5
C23 C24 H24B 109.5
C23 C24 H24C 109.5
H24A C24 H24B 109.5
H24A C24 H24C 109.5
H24B C24 H24C 109.5
C7 C10 H10 120.0
C9 C10 C7 120.0(3)
C9 C10 H10 120.0
C25 C28 H28A 109.5
C25 C28 H28B 109.5
C25 C28 H28C 109.5
H28A C28 H28B 109.5
H28A C28 H28C 109.5
H28B C28 H28C 109.5
C25 C27 H27A 109.5
C25 C27 H27B 109.5
C25 C27 H27C 109.5
H27A C27 H27B 109.5
H27A C27 H27C 109.5
H27B C27 H27C 109.5
O3 C19 C3 113.4(3)
O2 C19 O3 120.2(8)
O2 C19 C3 122.4(8)
O2B C19 O3 121.7(8)
O2B C19 C3 122.6(7)
H21A C21 H21B 109.5
H21A C21 H21C 109.5
H21B C21 H21C 109.5
C20 C21 H21A 109.5
C20 C21 H21B 109.5
C20 C21 H21C 109.5
C25 C26B H26D 109.5
C25 C26B H26E 109.5
C25 C26B H26F 109.5
H26D C26B H26E 109.5
H26D C26B H26F 109.5
H26E C26B H26F 109.5
O3 C20 C21 106.0(4)
O3 C20 H20A 110.5
O3 C20 H20B 110.5
C21 C20 H20A 110.5
C21 C20 H20B 110.5
H20A C20 H20B 108.7

loop_
_geom_bond_atom_site_label_1
_geom_bond_atom_site_label_2
_geom_bond_distance
O1 C18 1.361(3)
O1 C17 1.462(3)
O5 C22 1.324(4)
O5 C23 1.452(5)
C11 H11 0.9300
C11 C12 1.390(5)
C11 C14 1.365(6)
C12 H12 0.9300
C12 C15 1.380(4)
C13 H13 0.9300
C13 C15 1.391(4)
C13 C16 1.386(4)
N6 C18 1.263(4)
N6 C7 1.407(4)
C5 H5 0.9300
C5 C6 1.387(5)
C5 C8 1.382(4)
C6 H6 0.9300
C6 C9 1.374(6)
O3 C19 1.291(4)
O3 C20 1.471(5)
O4 C22 1.184(4)
C25 C18 1.515(4)
C25 C26 1.498(6)
C25 C28 1.480(5)
C25 C27 1.563(8)
C25 C26B 1.581(13)
C17 C15 1.533(4)
C17 C8 1.506(3)
C17 C2 1.524(3)
C14 H14 0.9300
C14 C16 1.375(5)
C16 H16 0.9300
C7 C8 1.395(4)
C7 C10 1.392(4)
C9 H9 0.9300
C9 C10 1.364(6)
O2 C19 1.183(13)
C26 H26A 0.9600
C26 H26B 0.9600
C26 H26C 0.9600
C2 H2A 0.9700
C2 H2B 0.9700
C2 C3 1.529(4)
C3 H3 0.9800
C3 C22 1.516(4)
C3 C19 1.519(4)
C23 H23A 0.9700
C23 H23B 0.9700
C23 C24 1.482(4)
C24 H24A 0.9600
C24 H24B 0.9600
C24 H24C 0.9600
C10 H10 0.9300
C28 H28A 0.9600
C28 H28B 0.9600
C28 H28C 0.9600
C27 H27A 0.9600
C27 H27B 0.9600
C27 H27C 0.9600
C19 O2B 1.229(13)
C21 H21A 0.9600
C21 H21B 0.9600
C21 H21C 0.9600
C21 C20 1.498(4)
C26B H26D 0.9600
C26B H26E 0.9600
C26B H26F 0.9600
C20 H20A 0.9700
C20 H20B 0.9700

loop_
_geom_torsion_atom_site_label_1
_geom_torsion_atom_site_label_2
_geom_torsion_atom_site_label_3
_geom_torsion_atom_site_label_4
_geom_torsion
O1 C17 C15 C12 133.2(3)
O1 C17 C15 C13 -48.2(3)
O1 C17 C8 C5 151.7(3)
O1 C17 C8 C7 -32.9(3)
O1 C17 C2 C3 -58.9(3)
C11 C12 C15 C13 -0.6(4)
C11 C12 C15 C17 178.0(3)
C11 C14 C16 C13 -2.3(5)
C12 C11 C14 C16 0.9(6)
N6 C7 C8 C5 -177.4(3)
N6 C7 C8 C17 7.0(4)
N6 C7 C10 C9 178.3(3)
C5 C6 C9 C10 1.3(7)
C6 C5 C8 C17 174.4(3)
C6 C5 C8 C7 -0.8(5)
C6 C9 C10 C7 -0.9(6)
C18 O1 C17 C15 -79.2(2)
C18 O1 C17 C8 42.1(3)
C18 O1 C17 C2 163.9(2)
C18 N6 C7 C8 14.0(4)
C18 N6 C7 C10 -164.7(3)
C17 O1 C18 N6 -25.4(4)
C17 O1 C18 C25 156.9(2)
C17 C2 C3 C22 86.6(3)
C17 C2 C3 C19 -152.0(2)
C14 C11 C12 C15 0.5(5)
C15 C13 C16 C14 2.3(5)
C15 C17 C8 C5 -89.6(3)
C15 C17 C8 C7 85.7(3)
C15 C17 C2 C3 -174.3(2)
C16 C13 C15 C12 -0.8(4)
C16 C13 C15 C17 -179.5(3)
C7 N6 C18 O1 -4.9(4)
C7 N6 C18 C25 172.6(3)
C8 C5 C6 C9 -0.4(6)
C8 C17 C15 C12 14.1(3)
C8 C17 C15 C13 -167.2(2)
C8 C17 C2 C3 59.2(3)
C8 C7 C10 C9 -0.4(5)
C26 C25 C18 O1 155.6(5)
C26 C25 C18 N6 -22.2(6)
C2 C17 C15 C12 -113.4(3)
C2 C17 C15 C13 65.3(3)
C2 C17 C8 C5 35.7(3)
C2 C17 C8 C7 -148.9(2)
C2 C3 C22 O5 -134.2(2)
C2 C3 C22 O4 46.9(4)
C2 C3 C19 O3 -164.0(3)
C2 C3 C19 O2 38.4(7)
C2 C3 C19 O2B -1.1(9)
C22 O5 C23 C24 126.2(6)
C22 C3 C19 O3 -40.4(4)
C22 C3 C19 O2 162.0(7)
C22 C3 C19 O2B 122.5(8)
C23 O5 C22 O4 2.1(5)
C23 O5 C22 C3 -176.8(3)
C10 C7 C8 C5 1.3(4)
C10 C7 C8 C17 -174.3(3)
C28 C25 C18 O1 -65.6(4)
C28 C25 C18 N6 116.6(4)
C27 C25 C18 O1 49.5(4)
C27 C25 C18 N6 -128.3(4)
C19 O3 C20 C21 165.8(5)
C19 C3 C22 O5 103.6(3)
C19 C3 C22 O4 -75.2(4)
C26B C25 C18 O1 -167.7(9)
C26B C25 C18 N6 14.5(9)
C20 O3 C19 O2 -22.0(9)
C20 O3 C19 C3 179.8(4)
C20 O3 C19 O2B 16.8(9)
